data_1571456
loop_
_publ_author_name
'Rutkauskaite, Ryte'
'Zhang, Xiaobin'
'Woodward, Adam W.'
'Liu, Yanlin'
'Herrera, Gabriel'
'Purkis, Jamie'
'Woodall, Sean D.'
'Sarsfield, Mark'
'Schreckenbach, Georg'
'Natrajan, Louise S.'
'Arnold, Polly L.'

_publ_section_title
;
 The effect of ancillary ligands on hydrocarbon C-H bond functionalization
 by uranyl photocatalysts.
;
_journal_issue 18
_journal_name_full 'Chemical science'
_journal_page_first 6965
_journal_page_last 6978
_journal_paper_doi 10.1039/d4sc01310g
_journal_volume 15
_journal_year 2024
_chemical_formula_moiety 'C48 H32 Cl4 N4 O4 U2, 2(C6 H5 Cl)'
_chemical_formula_sum 'C60 H42 Cl6 N4 O4 U2'
_chemical_formula_weight 1571.73
_space_group_crystal_system monoclinic
_space_group_IT_number 15
_space_group_name_Hall '-C 2yc'
_space_group_name_H-M_alt 'C 1 2/c 1'
_atom_sites_solution_hydrogens geom
_atom_sites_solution_primary dual
_audit_creation_date 2023-02-03
_audit_creation_method
;
Olex2 1.5
(compiled 2022.04.07 svn.rca3783a0 for OlexSys, GUI svn.r6498)
;
_audit_update_record
;
2023-02-03 deposited with the CCDC.	2024-03-22 downloaded from the CCDC.
;
_cell_angle_alpha 90
_cell_angle_beta 89.3990(10)
_cell_angle_gamma 90
_cell_formula_units_Z 4
_cell_length_a 14.4589(2)
_cell_length_b 26.3459(4)
_cell_length_c 14.4152(2)
_cell_measurement_reflns_used 51984
_cell_measurement_temperature 99.98(12)
_cell_measurement_theta_max 31.0260
_cell_measurement_theta_min 2.0840
_cell_volume 5490.92(14)
_computing_cell_refinement 'CrysAlisPro 1.171.41.104a (Rigaku OD, 2021)'
_computing_data_collection 'CrysAlisPro 1.171.41.104a (Rigaku OD, 2021)'
_computing_data_reduction 'CrysAlisPro 1.171.41.104a (Rigaku OD, 2021)'
_computing_molecular_graphics 'Olex2 1.5 (Dolomanov et al., 2009)'
_computing_publication_material 'Olex2 1.5 (Dolomanov et al., 2009)'
_computing_structure_refinement 'SHELXL 2018/3 (Sheldrick, 2015)'
_computing_structure_solution 'SHELXT 2018/2 (Sheldrick, 2018)'
_diffrn_ambient_environment N~2~
_diffrn_ambient_temperature 99.98(12)
_diffrn_detector 'Hybrid Pixel Array Detector'
_diffrn_detector_area_resol_mean 10.0000
_diffrn_detector_type HyPix
_diffrn_measured_fraction_theta_full 1.000
_diffrn_measured_fraction_theta_max 1.000
_diffrn_measurement_details
;
List of Runs (angles in degrees, time in seconds):

  # Type    Start    End  Width  t~exp~   \w     \q     \k     \f   Frames
#--------------------------------------------------------------------------
  1  \w    -42.00  30.00   0.50    4.57    --    4.95 -83.00 -10.00  144
  2  \w    -31.00  21.00   0.50    4.57    --   -5.34  83.00 110.00  104
  3  \w    -42.00  20.00   0.50    4.57    --   -5.34 -83.00 -10.00  124
  4  \w     -7.00  38.00   0.50    4.57    --    4.95 -99.00 -60.00   90
  5  \w    -59.00  20.00   0.50    4.57    --    4.95 -57.00 120.00  158
  6  \w    -10.00  59.00   0.50    4.57    --    4.95  57.00-180.00  138
  7  \w    -68.00  17.00   0.50    4.57    --    4.95 -37.00-150.00  170
  8  \w     -7.00  38.00   0.50    4.57    --    4.95 -99.00  60.00   90
  9  \w    -18.00  68.00   0.50    4.57    --   -5.34  35.00 154.72  172
 10  \w    -18.00  68.00   0.50    4.57    --   -5.34  37.00  30.00  172
 11  \w     -7.00  28.00   0.50    4.57    --   -5.34 -99.00-180.00   70
 12  \w    -18.00  70.00   0.50    4.57    --   -5.34  19.00 -60.00  176
 13  \w    -18.00  70.00   0.50    4.57    --   -5.34  30.00 105.80  176
 14  \w     -7.00  28.00   0.50    4.57    --   -5.34 -99.00-150.00   70
 15  \w     -7.00  28.00   0.50    4.57    --   -5.34 -99.00  30.00   70
 16  \w    -18.00  68.00   0.50    4.57    --   -5.34  37.00-120.00  172
 17  \w    -18.00  70.00   0.50    4.57    --   -5.34  27.00 -38.33  176
 18  \w    -58.00  10.00   0.50    4.57    --   -5.34 -57.00 -60.00  136
 19  \w    -18.00  69.00   0.50    4.57    --   -5.34  34.00  10.10  174
;
_diffrn_measurement_device 'four-circle diffractometer'
_diffrn_measurement_device_type 'XtaLAB Synergy, Dualflex, HyPix'
_diffrn_measurement_method '\w scans'
_diffrn_orient_matrix_type 'CrysAlisPro convention (1999,Acta A55,543-557)'
_diffrn_orient_matrix_UB_11 -0.0390143000
_diffrn_orient_matrix_UB_12 0.0151910000
_diffrn_orient_matrix_UB_13 -0.0105924000
_diffrn_orient_matrix_UB_21 0.0293607000
_diffrn_orient_matrix_UB_22 0.0179326000
_diffrn_orient_matrix_UB_23 -0.0221908000
_diffrn_orient_matrix_UB_31 -0.0049946000
_diffrn_orient_matrix_UB_32 -0.0131266000
_diffrn_orient_matrix_UB_33 -0.0426068000
_diffrn_radiation_monochromator mirror
_diffrn_radiation_probe x-ray
_diffrn_radiation_type 'Mo K\a'
_diffrn_radiation_wavelength 0.71073
_diffrn_reflns_av_R_equivalents 0.0639
_diffrn_reflns_av_unetI/netI 0.0230
_diffrn_reflns_Laue_measured_fraction_full 1.000
_diffrn_reflns_Laue_measured_fraction_max 1.000
_diffrn_reflns_limit_h_max 19
_diffrn_reflns_limit_h_min -18
_diffrn_reflns_limit_k_max 34
_diffrn_reflns_limit_k_min -34
_diffrn_reflns_limit_l_max 18
_diffrn_reflns_limit_l_min -18
_diffrn_reflns_number 115436
_diffrn_reflns_point_group_measured_fraction_full 1.000
_diffrn_reflns_point_group_measured_fraction_max 1.000
_diffrn_reflns_theta_full 25.242
_diffrn_reflns_theta_max 27.877
_diffrn_reflns_theta_min 2.094
_diffrn_source 'micro-focus sealed X-ray tube'
_diffrn_source_type 'PhotonJet (Mo) X-ray Source'
_exptl_absorpt_coefficient_mu 6.235
_exptl_absorpt_correction_T_max 0.763
_exptl_absorpt_correction_T_min 0.221
_exptl_absorpt_correction_type analytical
_exptl_absorpt_process_details
;
CrysAlisPro 1.171.41.104a (Rigaku Oxford Diffraction, 2021)
Analytical numeric absorption correction using a multifaceted crystal
model based on expressions derived by R.C. Clark & J.S. Reid.
(Clark, R. C. & Reid, J. S. (1995). Acta Cryst. A51, 887-897)
Empirical absorption correction using spherical harmonics,
implemented in SCALE3 ABSPACK scaling algorithm.
;
_exptl_crystal_colour 'clear yellow'
_exptl_crystal_colour_lustre clear
_exptl_crystal_colour_primary yellow
_exptl_crystal_density_diffrn 1.901
_exptl_crystal_description block
_exptl_crystal_F_000 2992
_exptl_crystal_preparation Luminescent
_exptl_crystal_recrystallization_method 'Crystallized by vapor diffusion of hexanes to a chlorobenzene solution'
_exptl_crystal_size_max 0.372
_exptl_crystal_size_mid 0.087
_exptl_crystal_size_min 0.042
_refine_diff_density_max 2.215
_refine_diff_density_min -0.946
_refine_diff_density_rms 0.116
_refine_ls_extinction_method none
_refine_ls_goodness_of_fit_ref 1.063
_refine_ls_hydrogen_treatment constr
_refine_ls_matrix_type full
_refine_ls_number_parameters 407
_refine_ls_number_reflns 6560
_refine_ls_number_restraints 355
_refine_ls_restrained_S_all 1.078
_refine_ls_R_factor_all 0.0426
_refine_ls_R_factor_gt 0.0261
_refine_ls_shift/su_max 0.004
_refine_ls_shift/su_mean 0.000
_refine_ls_structure_factor_coef Fsqd
_refine_ls_weighting_details 'w=1/[\s^2^(Fo^2^)+(0.0185P)^2^+37.6201P] where P=(Fo^2^+2Fc^2^)/3'
_refine_ls_weighting_scheme calc
_refine_ls_wR_factor_gt 0.0547
_refine_ls_wR_factor_ref 0.0623
_reflns_Friedel_coverage 0.000
_reflns_number_gt 5250
_reflns_number_total 6560
_reflns_threshold_expression 'I > 2\s(I)'
_cod_data_source_file d4sc01310g2.cif
_cod_data_source_block pla21026refinalised
_cod_depositor_comments 'Adding full bibliography for 1571453--1571456.cif.'
_cod_database_code 1571456
_shelx_shelxl_version_number 2018/3
_chemical_oxdiff_formula 'U O2 Cl2 C20 H20 N2'
_shelx_space_group_comment
;
The symmetry employed for this shelxl refinement is uniquely defined
by the following loop, which should always be used as a source of
symmetry information in preference to the above space-group names.
They are only intended as comments.
;
_shelx_estimated_absorpt_t_max 0.780
_shelx_estimated_absorpt_t_min 0.205
_olex2_refinement_description
;
1. Fixed Uiso
 At 1.2 times of:
  All C(H) groups
2. Restrained distances
 Cl3-C25
 1.74 with sigma of 0.02
 C25-C26 = C25-C30 = C29-C30
 1.39 with sigma of 0.02
 C26-C27 = C28-C29
 1.4 with sigma of 0.02
 C27-C28
 1.36 with sigma of 0.02
 C27-C29
 2.39 with sigma of 0.04
 C25-C27 = C26-C28
 2.4 with sigma of 0.04
 Cl3-C30
 2.71 with sigma of 0.04
 C25-C29
 2.38 with sigma of 0.04
 C28-C30
 2.43 with sigma of 0.04
 Cl3-C26
 2.7 with sigma of 0.04
 C25-C26 \\sim C26-C27 \\sim C27-C28 \\sim C28-C29 \\sim C29-C30 \\sim C30-C25
 with sigma of 0.02
 C25-C27 \\sim C27-C29 \\sim C26-C30 \\sim C26-C28 \\sim C28-C30 \\sim C25-C29
 with sigma of 0.02
 Cl3-C26 \\sim Cl3-C30
 with sigma of 0.02
 C26-C27 \\sim C26A-C27A
 with sigma of 0.02
 Cl3-C25 \\sim Cl3A-C25A
 with sigma of 0.02
 C28-C30 \\sim C28A-C30A
 with sigma of 0.04
 C26-C28 \\sim C26A-C28A
 with sigma of 0.04
 C25-C30 \\sim C25A-C30A
 with sigma of 0.02
 C25-C26 \\sim C25A-C26A
 with sigma of 0.02
 C25-C29 \\sim C25A-C29A
 with sigma of 0.04
 C27-C28 \\sim C27A-C28A
 with sigma of 0.02
 C26-C30 \\sim C26A-C30A
 with sigma of 0.04
 C28-C29 \\sim C28A-C29A
 with sigma of 0.02
 C27-C29 \\sim C27A-C29A
 with sigma of 0.04
 C29-C30 \\sim C29A-C30A
 with sigma of 0.02
 Cl3-C26 \\sim Cl3A-C26A
 with sigma of 0.04
 Cl3-C30 \\sim Cl3A-C30A
 with sigma of 0.04
 C25-C27 \\sim C25A-C27A
 with sigma of 0.04
3. Restrained planarity
 Cl3, C25, C26, C27, C28, C29, C30
 with sigma of 0.1
4. Uiso/Uaniso restraints and constraints
Cl3 \\sim C25 \\sim C26 \\sim C27 \\sim C28 \\sim C29 \\sim C30: within 2A with
sigma of 0.04 and sigma for terminal atoms of 0.08 within 2A
Cl3 \\sim C25 \\sim C26 \\sim C27 \\sim C28 \\sim C29 \\sim C30 \\sim Cl3A
\\sim C25A \\sim C30A \\sim C29A \\sim C28A \\sim C27A \\sim C26A: within 2A
with sigma of 0.02 and sigma for terminal atoms of 0.04 within 2A
5. Rigid body (RIGU) restrains
 Cl3, C25, C26, C27, C28, C29, C30
 with sigma for 1-2 distances of 0.004 and sigma for 1-3 distances of 0.004
6. Others
 Sof(Cl3A)=Sof(C25A)=Sof(C30A)=Sof(H30A)=Sof(C29A)=Sof(H29A)=Sof(C28A)=
 Sof(H28A)=Sof(C27A)=Sof(H27A)=Sof(C26A)=Sof(H26A)=1-FVAR(1)
 Sof(Cl3)=Sof(C25)=Sof(C26)=Sof(H26)=Sof(C27)=Sof(H27)=Sof(C28)=Sof(H28)=
 Sof(C29)=Sof(H29)=Sof(C30)=Sof(H30)=FVAR(1)
7.a Aromatic/amide H refined with riding coordinates:
 C5(H5), C10(H10), C6(H6), C2(H2), C14(H14), C1(H1), C20(H20), C9(H9),
 C21(H21), C15(H15), C16(H16), C18(H18), C24(H24), C17(H17), C23(H23), C22(H22),
  C26(H26), C27(H27), C28(H28), C29(H29), C30(H30), C30A(H30A), C29A(H29A),
 C28A(H28A), C27A(H27A), C26A(H26A)
;
_olex2_exptl_crystal_mounting_method 'Mounted on a goniometer loop with fomblin'
_olex2_submission_special_instructions 'No special instructions were received'
_oxdiff_exptl_absorpt_empirical_details
;
Empirical correction (ABSPACK) includes:
- Absorption correction using spherical harmonics
- Frame scaling
;
_oxdiff_exptl_absorpt_empirical_full_max 1.417
_oxdiff_exptl_absorpt_empirical_full_min 0.539

loop_
_space_group_symop_operation_xyz
'x, y, z'
'-x, y, -z+1/2'
'x+1/2, y+1/2, z'
'-x+1/2, y+1/2, -z+1/2'
'-x, -y, -z'
'x, -y, z-1/2'
'-x+1/2, -y+1/2, -z'
'x+1/2, -y+1/2, z-1/2'

loop_
_atom_site_label
_atom_site_type_symbol
_atom_site_fract_x
_atom_site_fract_y
_atom_site_fract_z
_atom_site_U_iso_or_equiv
_atom_site_adp_type
_atom_site_occupancy
_atom_site_site_symmetry_order
_atom_site_calc_flag
_atom_site_refinement_flags_posn
_atom_site_refinement_flags_adp
_atom_site_refinement_flags_occupancy
_atom_site_disorder_assembly
_atom_site_disorder_group
U1 U 0.94132(2) 0.60813(2) 0.39365(2) 0.02557(5) Uani 1 1 d . . . . .
Cl2 Cl 0.89469(7) 0.61831(5) 0.20880(7) 0.0440(3) Uani 1 1 d . . . . .
Cl1 Cl 1.07231(7) 0.60508(7) 0.52010(8) 0.0658(5) Uani 1 1 d . . . . .
O2 O 0.94493(19) 0.54286(12) 0.3697(2) 0.0374(7) Uani 1 1 d . . . . .
N2 N 0.7623(2) 0.62381(12) 0.3985(2) 0.0224(6) Uani 1 1 d . . . . .
O1 O 0.9355(2) 0.67335(13) 0.4141(2) 0.0420(8) Uani 1 1 d . . . . .
N1 N 0.8508(2) 0.57466(13) 0.5346(2) 0.0278(7) Uani 1 1 d . . . . .
C12 C 0.7601(2) 0.58647(14) 0.5501(2) 0.0216(7) Uani 1 1 d . . . . .
C11 C 0.7135(2) 0.61419(13) 0.4779(2) 0.0194(7) Uani 1 1 d . . . . .
C4 C 0.7113(2) 0.57240(14) 0.6312(2) 0.0220(7) Uani 1 1 d . . . . .
C3 C 0.7579(3) 0.54100(15) 0.6964(3) 0.0261(8) Uani 1 1 d . . . . .
C5 C 0.6187(2) 0.59091(15) 0.6446(3) 0.0235(7) Uani 1 1 d . . . . .
H5 H 0.587265 0.584282 0.701468 0.028 Uiso 1 1 calc R U . . .
C10 C 0.7187(3) 0.64962(16) 0.3324(3) 0.0276(8) Uani 1 1 d . . . . .
H10 H 0.752402 0.658048 0.277575 0.033 Uiso 1 1 calc R U . . .
C7 C 0.6202(2) 0.62852(14) 0.4911(2) 0.0204(7) Uani 1 1 d . . . . .
C6 C 0.5754(2) 0.61753(14) 0.5778(3) 0.0239(8) Uani 1 1 d . . . . .
H6 H 0.514084 0.629197 0.588539 0.029 Uiso 1 1 calc R U . . .
C8 C 0.5749(2) 0.65415(14) 0.4172(3) 0.0230(7) Uani 1 1 d . . . . .
C2 C 0.8472(3) 0.52685(18) 0.6765(3) 0.0368(10) Uani 1 1 d . . . . .
H2 H 0.879136 0.504926 0.717531 0.044 Uiso 1 1 calc R U . . .
C14 C 0.7535(3) 0.53513(17) 0.8680(3) 0.0332(9) Uani 1 1 d . . . . .
H14 H 0.812344 0.551107 0.868900 0.040 Uiso 1 1 calc R U . . .
C1 C 0.8915(3) 0.54456(18) 0.5960(3) 0.0368(10) Uani 1 1 d . . . . .
H1 H 0.953720 0.534592 0.584656 0.044 Uiso 1 1 calc R U . . .
C13 C 0.7113(3) 0.52442(16) 0.7840(3) 0.0290(8) Uani 1 1 d . . . . .
C20 C 0.4065(3) 0.63217(17) 0.4326(3) 0.0326(9) Uani 1 1 d . . . . .
H20 H 0.423122 0.597608 0.441094 0.039 Uiso 1 1 calc R U . . .
C9 C 0.6263(3) 0.66495(15) 0.3391(3) 0.0277(8) Uani 1 1 d . . . . .
H9 H 0.598973 0.682947 0.289264 0.033 Uiso 1 1 calc R U . . .
C19 C 0.4750(3) 0.66896(15) 0.4220(3) 0.0269(8) Uani 1 1 d . . . . .
C21 C 0.3135(3) 0.64619(19) 0.4306(3) 0.0388(10) Uani 1 1 d . . . . .
H21 H 0.266633 0.621088 0.436361 0.047 Uiso 1 1 calc R U . . .
C15 C 0.7084(3) 0.52217(18) 0.9513(3) 0.0401(11) Uani 1 1 d . . . . .
H15 H 0.736580 0.529789 1.008889 0.048 Uiso 1 1 calc R U . . .
C16 C 0.6242(3) 0.49859(19) 0.9500(3) 0.0432(12) Uani 1 1 d . . . . .
H16 H 0.592938 0.490941 1.006574 0.052 Uiso 1 1 calc R U . . .
C18 C 0.6273(3) 0.49877(19) 0.7840(3) 0.0397(11) Uani 1 1 d . . . . .
H18 H 0.599173 0.489998 0.726964 0.048 Uiso 1 1 calc R U . . .
C24 C 0.4500(3) 0.71902(17) 0.4125(3) 0.0363(10) Uani 1 1 d . . . . .
H24 H 0.496148 0.744477 0.405770 0.044 Uiso 1 1 calc R U . . .
C17 C 0.5848(3) 0.4860(2) 0.8671(4) 0.0477(13) Uani 1 1 d . . . . .
H17 H 0.527567 0.468326 0.866767 0.057 Uiso 1 1 calc R U . . .
C23 C 0.3570(3) 0.7322(2) 0.4128(3) 0.0471(12) Uani 1 1 d . . . . .
H23 H 0.339862 0.766897 0.407651 0.056 Uiso 1 1 calc R U . . .
C22 C 0.2900(3) 0.6960(2) 0.4203(3) 0.0437(12) Uani 1 1 d . . . . .
H22 H 0.226626 0.705492 0.418325 0.052 Uiso 1 1 calc R U . . .
Cl3 Cl 0.6130(2) 0.70529(15) 0.8155(3) 0.0676(10) Uani 0.633(4) 1 d D U P A 1
C25 C 0.7160(5) 0.6932(2) 0.7563(5) 0.0465(16) Uani 0.633(4) 1 d D U P A 1
C26 C 0.7805(5) 0.6624(3) 0.7951(5) 0.0483(19) Uani 0.633(4) 1 d D U P A 1
H26 H 0.768444 0.646837 0.853424 0.058 Uiso 0.633(4) 1 calc R U P A 1
C27 C 0.8644(5) 0.6536(3) 0.7492(5) 0.0521(19) Uani 0.633(4) 1 d D U P A 1
H27 H 0.909886 0.632112 0.775696 0.063 Uiso 0.633(4) 1 calc R U P A 1
C28 C 0.8798(4) 0.6762(3) 0.6663(4) 0.0405(16) Uani 0.633(4) 1 d D U P A 1
H28 H 0.937889 0.671766 0.635974 0.049 Uiso 0.633(4) 1 calc R U P A 1
C29 C 0.8148(5) 0.7047(3) 0.6261(5) 0.0510(18) Uani 0.633(4) 1 d D U P A 1
H29 H 0.825924 0.717855 0.565625 0.061 Uiso 0.633(4) 1 calc R U P A 1
C30 C 0.7308(10) 0.7155(8) 0.6711(10) 0.047(2) Uani 0.633(4) 1 d D U P A 1
H30 H 0.686172 0.737333 0.644182 0.056 Uiso 0.633(4) 1 calc R U P A 1
Cl3A Cl 0.8054(4) 0.7188(2) 0.5699(4) 0.0786(18) Uani 0.367(4) 1 d D U P A 2
C25A C 0.7403(19) 0.7097(16) 0.6692(18) 0.048(4) Uani 0.367(4) 1 d D U P A 2
C30A C 0.6609(8) 0.7353(5) 0.6838(8) 0.044(3) Uani 0.367(4) 1 d D U P A 2
H30A H 0.638204 0.757208 0.636944 0.053 Uiso 0.367(4) 1 calc R U P A 2
C29A C 0.6126(10) 0.7300(6) 0.7653(10) 0.054(3) Uani 0.367(4) 1 d D U P A 2
H29A H 0.558780 0.749601 0.778095 0.065 Uiso 0.367(4) 1 calc R U P A 2
C28A C 0.6471(11) 0.6933(7) 0.8315(12) 0.065(5) Uani 0.367(4) 1 d D U P A 2
H28A H 0.611141 0.684869 0.884922 0.078 Uiso 0.367(4) 1 calc R U P A 2
C27A C 0.7285(10) 0.6714(5) 0.8176(8) 0.048(3) Uani 0.367(4) 1 d D U P A 2
H27A H 0.752886 0.649693 0.863873 0.057 Uiso 0.367(4) 1 calc R U P A 2
C26A C 0.7788(10) 0.6799(5) 0.7364(8) 0.047(3) Uani 0.367(4) 1 d D U P A 2
H26A H 0.838413 0.665301 0.727690 0.056 Uiso 0.367(4) 1 calc R U P A 2

loop_
_atom_site_aniso_label
_atom_site_aniso_U_11
_atom_site_aniso_U_22
_atom_site_aniso_U_33
_atom_site_aniso_U_23
_atom_site_aniso_U_13
_atom_site_aniso_U_12
U1 0.01249(6) 0.04430(9) 0.01993(7) 0.00018(6) -0.00028(4) -0.00179(6)
Cl2 0.0165(4) 0.0943(10) 0.0210(4) -0.0001(5) 0.0010(3) 0.0097(5)
Cl1 0.0168(5) 0.1542(15) 0.0264(5) 0.0151(7) -0.0067(4) -0.0109(7)
O2 0.0209(14) 0.0429(18) 0.0484(18) 0.0012(14) 0.0038(13) 0.0046(13)
N2 0.0155(14) 0.0274(16) 0.0242(15) 0.0027(12) 0.0001(11) -0.0009(12)
O1 0.0255(15) 0.0452(19) 0.055(2) -0.0098(15) 0.0033(14) -0.0097(14)
N1 0.0166(15) 0.041(2) 0.0258(16) 0.0067(14) -0.0007(12) 0.0024(13)
C12 0.0155(16) 0.0253(18) 0.0239(18) 0.0016(14) -0.0010(13) -0.0007(14)
C11 0.0132(15) 0.0234(18) 0.0216(16) 0.0012(14) -0.0030(12) -0.0025(13)
C4 0.0155(16) 0.0268(19) 0.0238(17) 0.0003(14) -0.0027(13) -0.0022(14)
C3 0.0195(17) 0.033(2) 0.0261(19) 0.0056(16) -0.0012(14) 0.0006(15)
C5 0.0185(17) 0.031(2) 0.0211(17) 0.0001(14) 0.0021(13) -0.0026(14)
C10 0.0219(18) 0.036(2) 0.0249(18) 0.0072(16) 0.0029(14) 0.0004(16)
C7 0.0168(16) 0.0198(17) 0.0245(18) 0.0017(14) -0.0015(13) -0.0011(13)
C6 0.0149(16) 0.031(2) 0.0260(18) -0.0020(15) 0.0005(13) 0.0001(14)
C8 0.0166(16) 0.0263(19) 0.0260(18) 0.0005(15) -0.0009(14) 0.0014(14)
C2 0.026(2) 0.055(3) 0.030(2) 0.0148(19) 0.0029(16) 0.0117(19)
C14 0.033(2) 0.039(2) 0.028(2) 0.0095(17) -0.0006(16) 0.0025(18)
C1 0.0189(18) 0.058(3) 0.033(2) 0.014(2) 0.0032(16) 0.0135(19)
C13 0.0255(19) 0.034(2) 0.0276(19) 0.0101(16) 0.0017(15) 0.0069(16)
C20 0.0227(19) 0.034(2) 0.041(2) 0.0001(18) -0.0012(17) 0.0050(17)
C9 0.0223(18) 0.031(2) 0.030(2) 0.0070(16) 0.0008(15) 0.0046(15)
C19 0.0262(19) 0.030(2) 0.0243(18) 0.0015(15) 0.0084(15) 0.0009(16)
C21 0.0185(19) 0.056(3) 0.041(2) -0.005(2) -0.0009(17) 0.0033(19)
C15 0.051(3) 0.042(3) 0.028(2) 0.0097(18) 0.0054(19) 0.012(2)
C16 0.040(3) 0.050(3) 0.039(2) 0.022(2) 0.016(2) 0.016(2)
C18 0.032(2) 0.050(3) 0.038(2) 0.016(2) -0.0046(18) -0.004(2)
C24 0.034(2) 0.032(2) 0.043(3) 0.0100(18) 0.0062(19) 0.0079(18)
C17 0.027(2) 0.059(3) 0.057(3) 0.032(3) 0.006(2) 0.002(2)
C23 0.044(3) 0.049(3) 0.048(3) 0.012(2) 0.005(2) 0.027(2)
C22 0.026(2) 0.071(3) 0.034(2) 0.000(2) -0.0045(18) 0.020(2)
Cl3 0.0581(18) 0.073(2) 0.071(2) -0.0050(15) 0.0177(15) -0.0095(15)
C25 0.049(4) 0.047(4) 0.044(3) -0.012(3) -0.002(3) -0.015(3)
C26 0.060(4) 0.048(5) 0.037(4) -0.006(3) -0.003(3) -0.018(4)
C27 0.052(4) 0.052(5) 0.053(4) -0.006(3) -0.013(3) -0.009(3)
C28 0.032(3) 0.043(4) 0.047(4) -0.017(3) 0.013(3) -0.028(3)
C29 0.072(5) 0.052(5) 0.029(4) -0.006(3) 0.009(3) -0.026(3)
C30 0.060(5) 0.040(6) 0.041(4) -0.006(4) 0.000(4) -0.023(4)
Cl3A 0.091(3) 0.078(3) 0.066(3) -0.035(3) 0.035(3) -0.046(3)
C25A 0.058(7) 0.040(8) 0.047(7) -0.007(6) -0.003(7) -0.015(6)
C30A 0.054(7) 0.027(5) 0.051(6) -0.003(5) -0.013(5) -0.011(5)
C29A 0.061(7) 0.042(7) 0.059(7) -0.004(6) -0.003(6) -0.022(6)
C28A 0.075(9) 0.080(10) 0.038(7) -0.026(7) 0.025(7) -0.070(7)
C27A 0.079(8) 0.032(6) 0.033(6) 0.002(5) -0.031(6) -0.013(6)
C26A 0.057(6) 0.040(5) 0.044(5) -0.013(5) -0.009(5) -0.015(5)

loop_
_atom_type_symbol
_atom_type_description
_atom_type_scat_dispersion_real
_atom_type_scat_dispersion_imag
_atom_type_scat_source
C C 0.0033 0.0016 'International Tables Vol C Tables 4.2.6.8 and 6.1.1.4'
H H 0.0000 0.0000 'International Tables Vol C Tables 4.2.6.8 and 6.1.1.4'
Cl Cl 0.1484 0.1585 'International Tables Vol C Tables 4.2.6.8 and 6.1.1.4'
N N 0.0061 0.0033 'International Tables Vol C Tables 4.2.6.8 and 6.1.1.4'
O O 0.0106 0.0060 'International Tables Vol C Tables 4.2.6.8 and 6.1.1.4'
U U -9.6767 9.6646 'International Tables Vol C Tables 4.2.6.8 and 6.1.1.4'

loop_
_exptl_crystal_face_index_h
_exptl_crystal_face_index_k
_exptl_crystal_face_index_l
_exptl_crystal_face_perp_dist
-20 5 1 0.0209
20 -5 -1 0.0209
1 37 0 0.0460
2 -4 20 0.1813
-2 4 -20 0.1813
-12 -30 1 0.0332
9 -33 -3 0.0401
4 33 -9 0.0895
15 26 -1 0.0307
-14 -27 -1 0.0340
17 14 -7 0.0570
19 12 -1 0.0194
17 -20 1 0.0231
20 -4 -5 0.0347
-13 27 -4 0.0594

loop_
_geom_angle_atom_site_label_1
_geom_angle_atom_site_label_2
_geom_angle_atom_site_label_3
_geom_angle
_geom_angle_site_symmetry_1
_geom_angle_site_symmetry_3
_geom_angle_publ_flag
Cl2 U1 Cl2 72.29(3) . 2_755 ?
Cl1 U1 Cl2 148.22(3) . . ?
Cl1 U1 Cl2 75.95(3) . 2_755 ?
O2 U1 Cl2 88.10(10) . 2_755 ?
O2 U1 Cl2 85.00(11) . . ?
O2 U1 Cl1 94.92(11) . . ?
O2 U1 N2 100.78(11) . . ?
O2 U1 N1 80.36(13) . . ?
N2 U1 Cl2 76.12(7) . . ?
N2 U1 Cl2 146.25(7) . 2_755 ?
N2 U1 Cl1 134.48(7) . . ?
O1 U1 Cl2 91.92(10) . 2_755 ?
O1 U1 Cl2 93.16(11) . . ?
O1 U1 Cl1 86.97(11) . . ?
O1 U1 O2 178.06(15) . . ?
O1 U1 N2 78.15(12) . . ?
O1 U1 N1 100.48(13) . . ?
N1 U1 Cl2 132.00(7) . . ?
N1 U1 Cl2 151.19(7) . 2_755 ?
N1 U1 Cl1 78.84(7) . . ?
N1 U1 N2 62.41(10) . . ?
U1 Cl2 U1 106.60(3) . 2_755 ?
C11 N2 U1 119.7(2) . . ?
C10 N2 U1 122.3(2) . . ?
C10 N2 C11 116.8(3) . . ?
C12 N1 U1 122.2(2) . . ?
C1 N1 U1 120.5(2) . . ?
C1 N1 C12 117.3(3) . . ?
N1 C12 C11 116.9(3) . . ?
N1 C12 C4 123.2(3) . . ?
C4 C12 C11 119.9(3) . . ?
N2 C11 C12 117.3(3) . . ?
N2 C11 C7 123.3(3) . . ?
C7 C11 C12 119.4(3) . . ?
C12 C4 C3 117.7(3) . . ?
C12 C4 C5 118.6(3) . . ?
C3 C4 C5 123.7(3) . . ?
C4 C3 C13 121.1(3) . . ?
C2 C3 C4 118.0(3) . . ?
C2 C3 C13 120.9(3) . . ?
C4 C5 H5 119.4 . . ?
C6 C5 C4 121.3(3) . . ?
C6 C5 H5 119.4 . . ?
N2 C10 H10 118.1 . . ?
N2 C10 C9 123.8(3) . . ?
C9 C10 H10 118.1 . . ?
C11 C7 C6 119.1(3) . . ?
C11 C7 C8 118.1(3) . . ?
C8 C7 C6 122.8(3) . . ?
C5 C6 C7 121.3(3) . . ?
C5 C6 H6 119.4 . . ?
C7 C6 H6 119.4 . . ?
C7 C8 C19 122.6(3) . . ?
C9 C8 C7 117.5(3) . . ?
C9 C8 C19 119.8(3) . . ?
C3 C2 H2 119.8 . . ?
C3 C2 C1 120.3(4) . . ?
C1 C2 H2 119.8 . . ?
C13 C14 H14 120.3 . . ?
C13 C14 C15 119.5(4) . . ?
C15 C14 H14 120.3 . . ?
N1 C1 C2 123.3(4) . . ?
N1 C1 H1 118.4 . . ?
C2 C1 H1 118.4 . . ?
C14 C13 C3 118.7(4) . . ?
C18 C13 C3 122.0(4) . . ?
C18 C13 C14 119.3(4) . . ?
C19 C20 H20 120.1 . . ?
C19 C20 C21 119.9(4) . . ?
C21 C20 H20 120.1 . . ?
C10 C9 H9 119.8 . . ?
C8 C9 C10 120.4(4) . . ?
C8 C9 H9 119.8 . . ?
C20 C19 C8 120.6(4) . . ?
C24 C19 C8 120.0(4) . . ?
C24 C19 C20 119.4(4) . . ?
C20 C21 H21 120.1 . . ?
C22 C21 C20 119.9(4) . . ?
C22 C21 H21 120.1 . . ?
C14 C15 H15 119.9 . . ?
C16 C15 C14 120.3(4) . . ?
C16 C15 H15 119.9 . . ?
C15 C16 H16 120.0 . . ?
C15 C16 C17 120.0(4) . . ?
C17 C16 H16 120.0 . . ?
C13 C18 H18 120.0 . . ?
C17 C18 C13 119.9(4) . . ?
C17 C18 H18 120.0 . . ?
C19 C24 H24 120.2 . . ?
C19 C24 C23 119.7(4) . . ?
C23 C24 H24 120.2 . . ?
C16 C17 C18 120.8(5) . . ?
C16 C17 H17 119.6 . . ?
C18 C17 H17 119.6 . . ?
C24 C23 H23 119.6 . . ?
C22 C23 C24 120.8(4) . . ?
C22 C23 H23 119.6 . . ?
C21 C22 H22 119.9 . . ?
C23 C22 C21 120.2(4) . . ?
C23 C22 H22 119.9 . . ?
C26 C25 Cl3 119.7(5) . . ?
C26 C25 C30 121.4(6) . . ?
C30 C25 Cl3 118.9(6) . . ?
C25 C26 H26 120.0 . . ?
C25 C26 C27 120.1(6) . . ?
C27 C26 H26 120.0 . . ?
C26 C27 H27 120.7 . . ?
C28 C27 C26 118.7(6) . . ?
C28 C27 H27 120.7 . . ?
C27 C28 H28 119.3 . . ?
C29 C28 C27 121.4(6) . . ?
C29 C28 H28 119.3 . . ?
C28 C29 H29 119.3 . . ?
C28 C29 C30 121.5(7) . . ?
C30 C29 H29 119.3 . . ?
C25 C30 C29 116.9(7) . . ?
C25 C30 H30 121.6 . . ?
C29 C30 H30 121.6 . . ?
C30A C25A Cl3A 121.2(11) . . ?
C30A C25A C26A 121.9(13) . . ?
C26A C25A Cl3A 116.4(11) . . ?
C25A C30A H30A 119.6 . . ?
C25A C30A C29A 120.7(12) . . ?
C29A C30A H30A 119.6 . . ?
C30A C29A H29A 121.4 . . ?
C30A C29A C28A 117.2(12) . . ?
C28A C29A H29A 121.4 . . ?
C29A C28A H28A 120.0 . . ?
C27A C28A C29A 120.1(13) . . ?
C27A C28A H28A 120.0 . . ?
C28A C27A H27A 119.5 . . ?
C28A C27A C26A 121.0(13) . . ?
C26A C27A H27A 119.5 . . ?
C25A C26A C27A 118.3(13) . . ?
C25A C26A H26A 120.9 . . ?
C27A C26A H26A 120.9 . . ?

loop_
_geom_bond_atom_site_label_1
_geom_bond_atom_site_label_2
_geom_bond_distance
_geom_bond_site_symmetry_2
_geom_bond_publ_flag
U1 Cl2 2.7686(10) . ?
U1 Cl2 2.7931(10) 2_755 ?
U1 Cl1 2.6436(10) . ?
U1 O2 1.755(3) . ?
U1 N2 2.622(3) . ?
U1 O1 1.745(3) . ?
U1 N1 2.562(3) . ?
N2 C11 1.362(4) . ?
N2 C10 1.335(5) . ?
N1 C12 1.364(5) . ?
N1 C1 1.330(5) . ?
C12 C11 1.444(5) . ?
C12 C4 1.409(5) . ?
C11 C7 1.412(5) . ?
C4 C3 1.426(5) . ?
C4 C5 1.436(5) . ?
C3 C2 1.372(5) . ?
C3 C13 1.490(5) . ?
C5 H5 0.9500 . ?
C5 C6 1.350(5) . ?
C10 H10 0.9500 . ?
C10 C9 1.398(5) . ?
C7 C6 1.431(5) . ?
C7 C8 1.425(5) . ?
C6 H6 0.9500 . ?
C8 C9 1.373(5) . ?
C8 C19 1.496(5) . ?
C2 H2 0.9500 . ?
C2 C1 1.399(6) . ?
C14 H14 0.9500 . ?
C14 C13 1.390(6) . ?
C14 C15 1.402(6) . ?
C1 H1 0.9500 . ?
C13 C18 1.389(6) . ?
C20 H20 0.9500 . ?
C20 C19 1.393(6) . ?
C20 C21 1.396(6) . ?
C9 H9 0.9500 . ?
C19 C24 1.375(6) . ?
C21 H21 0.9500 . ?
C21 C22 1.364(7) . ?
C15 H15 0.9500 . ?
C15 C16 1.368(7) . ?
C16 H16 0.9500 . ?
C16 C17 1.369(7) . ?
C18 H18 0.9500 . ?
C18 C17 1.382(6) . ?
C24 H24 0.9500 . ?
C24 C23 1.389(6) . ?
C17 H17 0.9500 . ?
C23 H23 0.9500 . ?
C23 C22 1.363(7) . ?
C22 H22 0.9500 . ?
Cl3 C25 1.738(7) . ?
C25 C26 1.361(8) . ?
C25 C30 1.377(8) . ?
C26 H26 0.9500 . ?
C26 C27 1.395(8) . ?
C27 H27 0.9500 . ?
C27 C28 1.351(8) . ?
C28 H28 0.9500 . ?
C28 C29 1.340(8) . ?
C29 H29 0.9500 . ?
C29 C30 1.400(9) . ?
C30 H30 0.9500 . ?
Cl3A C25A 1.721(14) . ?
C25A C30A 1.346(13) . ?
C25A C26A 1.370(12) . ?
C30A H30A 0.9500 . ?
C30A C29A 1.369(12) . ?
C29A H29A 0.9500 . ?
C29A C28A 1.451(13) . ?
C28A H28A 0.9500 . ?
C28A C27A 1.323(13) . ?
C27A H27A 0.9500 . ?
C27A C26A 1.390(12) . ?
C26A H26A 0.9500 . ?

loop_
_geom_torsion_atom_site_label_1
_geom_torsion_atom_site_label_2
_geom_torsion_atom_site_label_3
_geom_torsion_atom_site_label_4
_geom_torsion
_geom_torsion_site_symmetry_1
_geom_torsion_site_symmetry_2
_geom_torsion_site_symmetry_3
_geom_torsion_site_symmetry_4
_geom_torsion_publ_flag
U1 N2 C11 C12 -11.7(4) . . . . ?
U1 N2 C11 C7 170.3(3) . . . . ?
U1 N2 C10 C9 -170.4(3) . . . . ?
U1 N1 C12 C11 6.8(5) . . . . ?
U1 N1 C12 C4 -174.0(3) . . . . ?
U1 N1 C1 C2 177.1(4) . . . . ?
N2 C11 C7 C6 -178.8(3) . . . . ?
N2 C11 C7 C8 0.3(5) . . . . ?
N2 C10 C9 C8 0.7(6) . . . . ?
N1 C12 C11 N2 3.5(5) . . . . ?
N1 C12 C11 C7 -178.5(3) . . . . ?
N1 C12 C4 C3 -5.0(6) . . . . ?
N1 C12 C4 C5 174.1(4) . . . . ?
C12 N1 C1 C2 -3.1(7) . . . . ?
C12 C11 C7 C6 3.2(5) . . . . ?
C12 C11 C7 C8 -177.7(3) . . . . ?
C12 C4 C3 C2 0.6(6) . . . . ?
C12 C4 C3 C13 180.0(4) . . . . ?
C12 C4 C5 C6 5.8(6) . . . . ?
C11 N2 C10 C9 -2.8(6) . . . . ?
C11 C12 C4 C3 174.2(3) . . . . ?
C11 C12 C4 C5 -6.7(5) . . . . ?
C11 C7 C6 C5 -4.4(6) . . . . ?
C11 C7 C8 C9 -2.4(5) . . . . ?
C11 C7 C8 C19 177.1(3) . . . . ?
C4 C12 C11 N2 -175.8(3) . . . . ?
C4 C12 C11 C7 2.3(5) . . . . ?
C4 C3 C2 C1 2.3(7) . . . . ?
C4 C3 C13 C14 -124.2(4) . . . . ?
C4 C3 C13 C18 55.7(6) . . . . ?
C4 C5 C6 C7 -0.2(6) . . . . ?
C3 C4 C5 C6 -175.2(4) . . . . ?
C3 C2 C1 N1 -1.1(8) . . . . ?
C3 C13 C18 C17 -177.3(4) . . . . ?
C5 C4 C3 C2 -178.5(4) . . . . ?
C5 C4 C3 C13 1.0(6) . . . . ?
C10 N2 C11 C12 -179.8(3) . . . . ?
C10 N2 C11 C7 2.3(5) . . . . ?
C7 C8 C9 C10 2.0(6) . . . . ?
C7 C8 C19 C20 -60.8(5) . . . . ?
C7 C8 C19 C24 121.6(4) . . . . ?
C6 C7 C8 C9 176.7(4) . . . . ?
C6 C7 C8 C19 -3.8(6) . . . . ?
C8 C7 C6 C5 176.6(4) . . . . ?
C8 C19 C24 C23 177.1(4) . . . . ?
C2 C3 C13 C14 55.2(6) . . . . ?
C2 C3 C13 C18 -124.9(5) . . . . ?
C14 C13 C18 C17 2.6(7) . . . . ?
C14 C15 C16 C17 2.2(7) . . . . ?
C1 N1 C12 C11 -173.0(4) . . . . ?
C1 N1 C12 C4 6.2(6) . . . . ?
C13 C3 C2 C1 -177.1(4) . . . . ?
C13 C14 C15 C16 0.8(7) . . . . ?
C13 C18 C17 C16 0.3(7) . . . . ?
C20 C19 C24 C23 -0.5(6) . . . . ?
C20 C21 C22 C23 -0.6(7) . . . . ?
C9 C8 C19 C20 118.7(4) . . . . ?
C9 C8 C19 C24 -58.8(5) . . . . ?
C19 C8 C9 C10 -177.6(4) . . . . ?
C19 C20 C21 C22 -1.4(7) . . . . ?
C19 C24 C23 C22 -1.5(7) . . . . ?
C21 C20 C19 C8 -175.6(4) . . . . ?
C21 C20 C19 C24 1.9(6) . . . . ?
C15 C14 C13 C3 176.7(4) . . . . ?
C15 C14 C13 C18 -3.2(6) . . . . ?
C15 C16 C17 C18 -2.8(7) . . . . ?
C24 C23 C22 C21 2.0(7) . . . . ?
Cl3 C25 C26 C27 -178.2(6) . . . . ?
Cl3 C25 C30 C29 179.9(13) . . . . ?
C25 C26 C27 C28 0.0(11) . . . . ?
C26 C25 C30 C29 1(3) . . . . ?
C26 C27 C28 C29 -3.1(11) . . . . ?
C27 C28 C29 C30 5.0(17) . . . . ?
C28 C29 C30 C25 -4(3) . . . . ?
C30 C25 C26 C27 1.1(16) . . . . ?
Cl3A C25A C30A C29A -176(2) . . . . ?
Cl3A C25A C26A C27A -180(2) . . . . ?
C25A C30A C29A C28A -4(3) . . . . ?
C30A C25A C26A C27A 8(5) . . . . ?
C30A C29A C28A C27A 9(2) . . . . ?
C29A C28A C27A C26A -5(2) . . . . ?
C28A C27A C26A C25A -3(3) . . . . ?
C26A C25A C30A C29A -4(6) . . . . ?

loop_
_exptl_oxdiff_crystal_face_indexfrac_h
_exptl_oxdiff_crystal_face_indexfrac_k
_exptl_oxdiff_crystal_face_indexfrac_l
_exptl_oxdiff_crystal_face_x
_exptl_oxdiff_crystal_face_y
_exptl_oxdiff_crystal_face_z
-20.1452 5.0848 1.0009 0.8526 -0.5225 -0.0088
20.1452 -5.0848 -1.0009 -0.8526 0.5225 0.0088
0.8974 37.1091 0.2859 0.5257 0.6855 -0.5038
2.0152 -4.2005 20.1192 -0.3555 -0.4626 -0.8121
-2.0152 4.2005 -20.1192 0.3555 0.4626 0.8121
-11.5767 -30.4906 1.1516 -0.0237 -0.9122 0.4090
9.0947 -32.5999 -3.4360 -0.8137 -0.2413 0.5289
4.0827 32.6007 -8.8199 0.4294 0.9002 -0.0725
14.6034 25.8625 -0.7677 -0.1687 0.9096 -0.3797
-14.2591 -26.5158 -0.8437 0.1624 -0.8754 0.4552
17.3300 14.4158 -7.0431 -0.3825 0.9236 0.0243
19.2246 12.0671 -1.1601 -0.5544 0.8066 -0.2050
17.1125 -20.1377 0.5515 -0.9794 0.1291 0.1554
19.6488 -4.3399 -4.6139 -0.7836 0.6015 0.1554
-13.3217 27.3538 -3.6586 0.9740 0.1806 -0.1366
